data_1563280
loop_
_publ_author_name
'Lv, Yao-Kang'
'Feng, Yun-Long'
'Liu, Ji-Wei'
'Jiang, Zhan-Guo'

_publ_section_title
;
 Two new frameworks of potassium saccharate obtained from acidic and
 alkaline solution
;
_journal_issue 5
_journal_name_full 'Journal of Solid State Chemistry'
_journal_page_first 1339
_journal_page_last 1345
_journal_paper_doi 10.1016/j.jssc.2011.03.042
_journal_volume 184
_journal_year 2011
_chemical_absolute_configuration rm
_chemical_formula_moiety 'C6 H9 K O8'
_chemical_formula_sum 'C6 H9 K O8'
_chemical_formula_weight 248.23
_space_group_IT_number 4
_space_group_name_Hall 'P 2yb'
_space_group_name_H-M_alt 'P 1 21 1'
_symmetry_cell_setting monoclinic
_symmetry_space_group_name_Hall 'P 2yb'
_symmetry_space_group_name_H-M 'P 1 21 1'
_atom_sites_solution_hydrogens geom
_atom_sites_solution_primary direct
_atom_sites_solution_secondary difmap
_audit_creation_method SHELXL-97
_cell_angle_alpha 90.00
_cell_angle_beta 91.413(4)
_cell_angle_gamma 90.00
_cell_formula_units_Z 2
_cell_length_a 4.8417(2)
_cell_length_b 10.8136(6)
_cell_length_c 8.4630(5)
_cell_measurement_reflns_used 1751
_cell_measurement_temperature 296(2)
_cell_measurement_theta_max 27.52
_cell_measurement_theta_min 3.06
_cell_volume 442.96(4)
_computing_cell_refinement 'SAINT (Bruker, 2006)'
_computing_data_collection 'APEXII (Bruker, 2006)'
_computing_data_reduction SAINT
_computing_molecular_graphics 'SHELXTL (Bruker, 2002)'
_computing_publication_material SHELXTL
_computing_structure_refinement 'SHELXL97 (Sheldrick, 1997)'
_computing_structure_solution 'SHELXS97 (Sheldrick, 1997)'
_diffrn_ambient_temperature 296(2)
_diffrn_measured_fraction_theta_full 0.992
_diffrn_measured_fraction_theta_max 0.992
_diffrn_measurement_device_type 'Bruker P4'
_diffrn_measurement_method '\w scans'
_diffrn_radiation_monochromator graphite
_diffrn_radiation_source 'fine-focus sealed tube'
_diffrn_radiation_type MoK\a
_diffrn_radiation_wavelength 0.71073
_diffrn_reflns_av_R_equivalents 0.0178
_diffrn_reflns_av_sigmaI/netI 0.0256
_diffrn_reflns_limit_h_max 6
_diffrn_reflns_limit_h_min -6
_diffrn_reflns_limit_k_max 12
_diffrn_reflns_limit_k_min -13
_diffrn_reflns_limit_l_max 11
_diffrn_reflns_limit_l_min -10
_diffrn_reflns_number 3819
_diffrn_reflns_theta_full 27.52
_diffrn_reflns_theta_max 27.52
_diffrn_reflns_theta_min 2.41
_diffrn_standards_decay_% none
_diffrn_standards_interval_count none
_diffrn_standards_interval_time none
_diffrn_standards_number none
_exptl_absorpt_coefficient_mu 0.625
_exptl_absorpt_correction_T_max 0.434
_exptl_absorpt_correction_T_min 0.374
_exptl_absorpt_correction_type empirical
_exptl_absorpt_process_details 'SADABS (Sheldrick, 1996)'
_exptl_crystal_colour colourless
_exptl_crystal_density_diffrn 1.861
_exptl_crystal_density_method 'not measured'
_exptl_crystal_description prism
_exptl_crystal_F_000 256
_exptl_crystal_size_max 0.353
_exptl_crystal_size_mid 0.105
_exptl_crystal_size_min 0.103
_refine_diff_density_max 0.239
_refine_diff_density_min -0.188
_refine_diff_density_rms 0.039
_refine_ls_abs_structure_details 'Flack H D (1983), Acta Cryst. A39, 876-881'
_refine_ls_abs_structure_Flack 0.01(4)
_refine_ls_extinction_method none
_refine_ls_goodness_of_fit_ref 1.000
_refine_ls_hydrogen_treatment mixed
_refine_ls_matrix_type full
_refine_ls_number_parameters 151
_refine_ls_number_reflns 1757
_refine_ls_number_restraints 6
_refine_ls_restrained_S_all 1.007
_refine_ls_R_factor_all 0.0248
_refine_ls_R_factor_gt 0.0238
_refine_ls_shift/su_max 0.000
_refine_ls_shift/su_mean 0.000
_refine_ls_structure_factor_coef Fsqd
_refine_ls_weighting_details 'calc w=1/[\s^2^(Fo^2^)+(0.0440P)^2^+0.0275P] where P=(Fo^2^+2Fc^2^)/3'
_refine_ls_weighting_scheme calc
_refine_ls_wR_factor_gt 0.0642
_refine_ls_wR_factor_ref 0.0657
_reflns_number_gt 1699
_reflns_number_total 1757
_reflns_threshold_expression I>2\s(I)
_cod_data_source_file JSSC-2011-184-1339.CIF
_cod_data_source_block a
_cod_depositor_comments
;
The following automatic conversions were performed:

data item '_symmetry_cell_setting' value 'Monoclinic' was changed to
'monoclinic' in accordance with the built-in table derived from the
CIF Core dictionary named 'cif_core.dic' version 2.4.5 last updated
on 2014-11-21.

Automatic conversion script
Id: cif_fix_values 8369 2020-08-20 11:38:08Z andrius 
;
_cod_original_sg_symbol_H-M P21
_cod_database_code 1563280

loop_
_symmetry_equiv_pos_as_xyz
'x, y, z'
'-x, y+1/2, -z'

loop_
_atom_site_label
_atom_site_type_symbol
_atom_site_fract_x
_atom_site_fract_y
_atom_site_fract_z
_atom_site_U_iso_or_equiv
_atom_site_adp_type
_atom_site_occupancy
_atom_site_symmetry_multiplicity
_atom_site_calc_flag
_atom_site_refinement_flags
_atom_site_disorder_assembly
_atom_site_disorder_group
K1 K 0.15618(11) 0.36705(5) -0.21612(6) 0.05254(17) Uani 1 1 d . . .
O1 O 0.1106(3) 0.18573(12) 0.02272(14) 0.0307(3) Uani 1 1 d . . .
O2 O 0.2672(3) 0.03307(12) 0.18093(18) 0.0366(3) Uani 1 1 d . . .
O3 O 0.6728(2) 0.17993(13) 0.29934(14) 0.0281(3) Uani 1 1 d D . .
H3 H 0.612(5) 0.1261(19) 0.344(2) 0.034 Uiso 1 1 d D . .
O4 O 0.1561(2) 0.26084(12) 0.42647(14) 0.0293(3) Uani 1 1 d D . .
H4 H 0.003(4) 0.239(2) 0.395(2) 0.035 Uiso 1 1 d D . .
O5 O 0.3015(2) 0.49528(13) 0.49253(14) 0.0275(3) Uani 1 1 d D . .
H5 H 0.162(4) 0.521(2) 0.446(3) 0.033 Uiso 1 1 d D . .
O6 O 0.8169(2) 0.58338(12) 0.35346(15) 0.0282(3) Uani 1 1 d D . .
H6 H 0.737(4) 0.6329(19) 0.415(2) 0.034 Uiso 1 1 d D . .
O7 O 0.3842(3) 0.71158(12) 0.22893(16) 0.0343(3) Uani 1 1 d . . .
O8 O 0.2511(2) 0.54886(12) 0.08239(15) 0.0291(3) Uani 1 1 d D . .
H8 H 0.116(4) 0.594(2) 0.037(2) 0.035 Uiso 1 1 d D . .
C1 C 0.2673(3) 0.13987(15) 0.13280(18) 0.0243(3) Uani 1 1 d . . .
C2 C 0.4629(3) 0.23618(15) 0.20682(18) 0.0223(3) Uani 1 1 d . . .
H2A H 0.5493 0.2823 0.1215 0.027 Uiso 1 1 d R . .
C3 C 0.2902(3) 0.32673(15) 0.30405(19) 0.0205(3) Uani 1 1 d . . .
H3A H 0.1505 0.3657 0.2347 0.025 Uiso 1 1 d R . .
C4 C 0.4645(3) 0.42686(15) 0.38468(18) 0.0212(3) Uani 1 1 d . . .
H4A H 0.6094 0.3849 0.4473 0.025 Uiso 1 1 d R . .
C5 C 0.6090(3) 0.51567(16) 0.27086(19) 0.0219(3) Uani 1 1 d . . .
H5A H 0.6978 0.4663 0.1894 0.026 Uiso 1 1 d R . .
C6 C 0.4013(3) 0.60286(16) 0.18956(19) 0.0237(3) Uani 1 1 d . . .

loop_
_atom_site_aniso_label
_atom_site_aniso_U_11
_atom_site_aniso_U_22
_atom_site_aniso_U_33
_atom_site_aniso_U_23
_atom_site_aniso_U_13
_atom_site_aniso_U_12
K1 0.0585(3) 0.0491(3) 0.0509(3) 0.0181(2) 0.0190(2) 0.0286(2)
O1 0.0323(6) 0.0293(7) 0.0300(6) -0.0012(5) -0.0100(5) -0.0061(5)
O2 0.0365(6) 0.0227(7) 0.0502(8) 0.0028(6) -0.0075(6) -0.0078(5)
O3 0.0211(5) 0.0260(6) 0.0369(6) 0.0086(5) -0.0069(5) -0.0020(5)
O4 0.0227(5) 0.0367(7) 0.0282(6) 0.0082(5) -0.0028(5) -0.0089(6)
O5 0.0266(5) 0.0325(7) 0.0233(6) -0.0054(5) -0.0030(5) 0.0037(5)
O6 0.0176(5) 0.0292(7) 0.0375(6) -0.0103(5) -0.0041(4) -0.0024(5)
O7 0.0308(6) 0.0205(6) 0.0516(8) 0.0002(6) -0.0008(6) -0.0011(5)
O8 0.0287(6) 0.0266(6) 0.0314(6) 0.0030(5) -0.0111(5) 0.0026(5)
C1 0.0233(7) 0.0240(8) 0.0256(8) -0.0023(7) 0.0002(6) -0.0044(6)
C2 0.0200(7) 0.0207(8) 0.0259(7) 0.0021(6) -0.0039(6) -0.0029(6)
C3 0.0187(6) 0.0216(8) 0.0211(7) 0.0035(6) -0.0041(6) -0.0021(6)
C4 0.0188(6) 0.0223(8) 0.0222(7) -0.0004(6) -0.0067(6) 0.0013(6)
C5 0.0164(6) 0.0227(8) 0.0266(8) -0.0037(6) -0.0029(6) -0.0028(6)
C6 0.0190(6) 0.0235(8) 0.0287(8) 0.0044(7) 0.0014(6) -0.0025(6)

loop_
_atom_type_symbol
_atom_type_description
_atom_type_scat_dispersion_real
_atom_type_scat_dispersion_imag
_atom_type_scat_source
K K 0.2009 0.2494 'International Tables Vol C Tables 4.2.6.8 and 6.1.1.4'
C C 0.0033 0.0016 'International Tables Vol C Tables 4.2.6.8 and 6.1.1.4'
O O 0.0106 0.0060 'International Tables Vol C Tables 4.2.6.8 and 6.1.1.4'
H H 0.0000 0.0000 'International Tables Vol C Tables 4.2.6.8 and 6.1.1.4'

loop_
_geom_angle_atom_site_label_1
_geom_angle_atom_site_label_2
_geom_angle_atom_site_label_3
_geom_angle
_geom_angle_site_symmetry_1
_geom_angle_site_symmetry_3
O2 K1 O7 174.30(5) 2 2_645
O2 K1 O1 107.70(4) 2 .
O7 K1 O1 71.74(4) 2_645 .
O2 K1 O5 88.70(4) 2 1_554
O7 K1 O5 92.52(4) 2_645 1_554
O1 K1 O5 162.57(4) . 1_554
O2 K1 O7 74.19(4) 2 2_545
O7 K1 O7 110.10(4) 2_645 2_545
O1 K1 O7 64.52(4) . 2_545
O5 K1 O7 116.48(4) 1_554 2_545
O2 K1 O8 66.98(4) 2 .
O7 K1 O8 107.40(4) 2_645 .
O1 K1 O8 82.81(3) . .
O5 K1 O8 109.77(4) 1_554 .
O7 K1 O8 117.41(4) 2_545 .
O2 K1 O4 110.52(4) 2 1_554
O7 K1 O4 74.44(4) 2_645 1_554
O1 K1 O4 115.08(4) . 1_554
O5 K1 O4 51.37(3) 1_554 1_554
O7 K1 O4 78.16(4) 2_545 1_554
O8 K1 O4 160.98(4) . 1_554
O2 K1 O6 133.25(4) 2 2_645
O7 K1 O6 52.08(3) 2_645 2_645
O1 K1 O6 67.04(4) . 2_645
O5 K1 O6 97.57(4) 1_554 2_645
O7 K1 O6 61.54(3) 2_545 2_645
O8 K1 O6 147.19(3) . 2_645
O4 K1 O6 48.44(3) 1_554 2_645
O2 K1 O2 105.34(4) 2 2_655
O7 K1 O2 70.16(4) 2_645 2_655
O1 K1 O2 112.97(4) . 2_655
O5 K1 O2 66.51(4) 1_554 2_655
O7 K1 O2 176.86(4) 2_545 2_655
O8 K1 O2 59.86(4) . 2_655
O4 K1 O2 104.83(4) 1_554 2_655
O6 K1 O2 119.68(3) 2_645 2_655
C1 O1 K1 136.88(10) . .
C1 O2 K1 131.21(12) . 2_545
C1 O2 K1 122.11(11) . 2_645
K1 O2 K1 105.34(4) 2_545 2_645
C2 O3 H3 108.8(18) . .
C3 O4 K1 120.80(9) . 1_556
C3 O4 H4 109.1(15) . .
K1 O4 H4 112.9(15) 1_556 .
C4 O5 K1 116.15(10) . 1_556
C4 O5 H5 109.5(16) . .
K1 O5 H5 110.7(16) 1_556 .
C5 O6 K1 110.02(9) . 2_655
C5 O6 H6 107.5(15) . .
K1 O6 H6 69.3(15) 2_655 .
C6 O7 K1 120.50(10) . 2_655
C6 O7 K1 124.88(11) . 2
K1 O7 K1 110.10(4) 2_655 2
C6 O8 K1 153.47(11) . .
C6 O8 H8 116.7(15) . .
K1 O8 H8 84.7(14) . .
O2 C1 O1 126.84(16) . .
O2 C1 C2 120.70(15) . .
O1 C1 C2 112.45(14) . .
O3 C2 C1 111.41(13) . .
O3 C2 C3 111.85(12) . .
C1 C2 C3 108.23(12) . .
O3 C2 H2A 108.3 . .
C1 C2 H2A 108.4 . .
C3 C2 H2A 108.5 . .
O4 C3 C4 106.65(12) . .
O4 C3 C2 109.47(12) . .
C4 C3 C2 112.93(12) . .
O4 C3 H3A 109.2 . .
C4 C3 H3A 109.2 . .
C2 C3 H3A 109.2 . .
O5 C4 C3 110.24(12) . .
O5 C4 C5 110.08(14) . .
C3 C4 C5 114.71(13) . .
O5 C4 H4A 107.1 . .
C3 C4 H4A 107.1 . .
C5 C4 H4A 107.2 . .
O6 C5 C6 110.79(13) . .
O6 C5 C4 110.00(13) . .
C6 C5 C4 111.23(12) . .
O6 C5 H5A 108.1 . .
C6 C5 H5A 108.3 . .
C4 C5 H5A 108.3 . .
O7 C6 O8 125.83(16) . .
O7 C6 C5 121.16(15) . .
O8 C6 C5 113.00(14) . .

loop_
_geom_bond_atom_site_label_1
_geom_bond_atom_site_label_2
_geom_bond_distance
_geom_bond_site_symmetry_2
K1 O2 2.7465(14) 2
K1 O7 2.7932(13) 2_645
K1 O1 2.8285(14) .
K1 O5 2.9297(13) 1_554
K1 O7 3.1096(13) 2_545
K1 O8 3.2250(14) .
K1 O4 3.2355(14) 1_554
K1 O6 3.2841(14) 2_645
K1 O2 3.3265(15) 2_655
O1 C1 1.286(2) .
O2 C1 1.225(2) .
O2 K1 2.7465(14) 2_545
O2 K1 3.3265(15) 2_645
O3 C2 1.4059(19) .
O3 H3 0.756(16) .
O4 C3 1.4268(19) .
O4 K1 3.2355(14) 1_556
O4 H4 0.816(16) .
O5 C4 1.428(2) .
O5 K1 2.9297(13) 1_556
O5 H5 0.822(16) .
O6 C5 1.4154(19) .
O6 K1 3.2841(14) 2_655
O6 H6 0.844(16) .
O7 C6 1.225(2) .
O7 K1 2.7932(13) 2_655
O7 K1 3.1096(13) 2
O8 C6 1.289(2) .
O8 H8 0.896(16) .
C1 C2 1.531(2) .
C2 C3 1.539(2) .
C2 H2A 0.9799 .
C3 C4 1.524(2) .
C3 H3A 0.9800 .
C4 C5 1.540(2) .
C4 H4A 0.9801 .
C5 C6 1.529(2) .
C5 H5A 0.9798 .

loop_
_geom_hbond_atom_site_label_D
_geom_hbond_atom_site_label_H
_geom_hbond_atom_site_label_A
_geom_hbond_distance_DH
_geom_hbond_distance_HA
_geom_hbond_distance_DA
_geom_hbond_angle_DHA
_geom_hbond_site_symmetry_A
O3 H3 O5 0.756(16) 2.018(19) 2.6635(18) 143(2) 2_646
O4 H4 O3 0.816(16) 1.886(16) 2.6972(16) 173(2) 1_455
O5 H5 O6 0.822(16) 1.948(16) 2.7682(17) 175(2) 1_455
O6 H6 O4 0.844(16) 1.989(19) 2.6751(17) 137.8(19) 2_656
O8 H8 O1 0.896(16) 1.553(16) 2.4438(17) 172(2) 2
C3 H3A O8 0.98 2.42 3.051(2) 121.7 .
C4 H4A O3 0.98 2.57 2.950(2) 103.2 .
